data_1512392
loop_
_publ_author_name
'Tan, Darlene Q.'
'Younai, Ashkaan'
'Pattawong, Ommidala'
'Fettinger, James C.'
'Cheong, Paul Ha-Yeon'
'Shaw, Jared T.'

_publ_section_title
;
 Stereoselective Synthesis of \g-Lactams from Imines and Cyanosuccinic
 Anhydrides.
;
_journal_issue 19
_journal_name_full 'Organic letters'
_journal_page_first 5126
_journal_page_last 5129
_journal_paper_doi 10.1021/ol402554n
_journal_volume 15
_journal_year 2013
_chemical_absolute_configuration ad
_chemical_formula_moiety 'C27 H23 Cl N2 O4'
_chemical_formula_sum 'C27 H23 Cl N2 O4'
_chemical_formula_weight 474.92
_chemical_name_systematic
; 
 ? 
;
_space_group_IT_number 19
_symmetry_cell_setting orthorhombic
_symmetry_space_group_name_Hall 'P 2ac 2ab'
_symmetry_space_group_name_H-M 'P 21 21 21'
_atom_sites_solution_hydrogens geom
_atom_sites_solution_primary direct
_atom_sites_solution_secondary difmap
_audit_creation_method SHELXL-97
_cell_angle_alpha 90.00
_cell_angle_beta 90.00
_cell_angle_gamma 90.00
_cell_formula_units_Z 4
_cell_length_a 7.7223(5)
_cell_length_b 10.6112(7)
_cell_length_c 29.009(2)
_cell_measurement_reflns_used 9952
_cell_measurement_temperature 90(2)
_cell_measurement_theta_max 27.49
_cell_measurement_theta_min 2.73
_cell_volume 2377.1(3)
_computing_cell_refinement 'SAINT (8.18C) (Bruker, 2012)'
_computing_data_collection 'Apex2 (2012.2-0) (Bruker, 2012)'
_computing_data_reduction 'SAINT (8.18C) (Bruker, 2012)'
_computing_molecular_graphics 'Bruker SHELXTL'
_computing_publication_material 'Bruker SHELXTL'
_computing_structure_refinement 'SHELXL-97 (Sheldrick, 2008)'
_computing_structure_solution 'SHELXS-97 (Sheldrick, 2008)'
_diffrn_ambient_temperature 90(2)
_diffrn_measured_fraction_theta_full 0.999
_diffrn_measured_fraction_theta_max 0.999
_diffrn_measurement_device_type 'Bruker APEX-II CCD'
_diffrn_measurement_method '\f and \w scans'
_diffrn_radiation_monochromator graphite
_diffrn_radiation_source 'fine-focus sealed tube'
_diffrn_radiation_type MoK\a
_diffrn_radiation_wavelength 0.71073
_diffrn_reflns_av_R_equivalents 0.0287
_diffrn_reflns_av_sigmaI/netI 0.0235
_diffrn_reflns_limit_h_max 10
_diffrn_reflns_limit_h_min -10
_diffrn_reflns_limit_k_max 13
_diffrn_reflns_limit_k_min -13
_diffrn_reflns_limit_l_max 37
_diffrn_reflns_limit_l_min -37
_diffrn_reflns_number 20418
_diffrn_reflns_theta_full 27.50
_diffrn_reflns_theta_max 27.50
_diffrn_reflns_theta_min 2.73
_exptl_absorpt_coefficient_mu 0.197
_exptl_absorpt_correction_T_max 0.9731
_exptl_absorpt_correction_T_min 0.9246
_exptl_absorpt_correction_type multi-scan
_exptl_absorpt_process_details 'SADABS 2008/1 (Sheldrick, 2008)'
_exptl_crystal_colour Colorless
_exptl_crystal_density_diffrn 1.327
_exptl_crystal_density_method 'not measured'
_exptl_crystal_description Plate
_exptl_crystal_F_000 992
_exptl_crystal_size_max 0.40
_exptl_crystal_size_mid 0.29
_exptl_crystal_size_min 0.14
_refine_diff_density_max 0.179
_refine_diff_density_min -0.159
_refine_diff_density_rms 0.037
_refine_ls_abs_structure_details 'Flack H D (1983), Acta Cryst. A39, 876-881'
_refine_ls_abs_structure_Flack 0.01(5)
_refine_ls_extinction_method none
_refine_ls_goodness_of_fit_ref 1.052
_refine_ls_hydrogen_treatment mixed
_refine_ls_matrix_type full
_refine_ls_number_parameters 408
_refine_ls_number_reflns 5440
_refine_ls_number_restraints 6
_refine_ls_restrained_S_all 1.053
_refine_ls_R_factor_all 0.0355
_refine_ls_R_factor_gt 0.0304
_refine_ls_shift/su_max 0.001
_refine_ls_shift/su_mean 0.000
_refine_ls_structure_factor_coef Fsqd
_refine_ls_weighting_details 'calc w=1/[\s^2^(Fo^2^)+(0.0324P)^2^+0.5518P] where P=(Fo^2^+2Fc^2^)/3'
_refine_ls_weighting_scheme calc
_refine_ls_wR_factor_gt 0.0694
_refine_ls_wR_factor_ref 0.0729
_reflns_number_gt 5005
_reflns_number_total 5440
_reflns_threshold_expression >2sigma(I)
_cod_data_source_file ol402554n_si_005.cif
_cod_data_source_block jf2198fmi
_cod_depositor_comments
;
The following automatic conversions were performed:

'_symmetry_cell_setting' value 'Orthorhombic' changed to
'orthorhombic' according to
/home/saulius/struct/CIF-dictionaries/cif_core.dic dictionary named
'cif_core.dic' version 2.4.2 from
2011-04-26.

'_exptl_absorpt_correction_type' value 'Multi-scan'
changed to 'multi-scan' according to
/home/saulius/struct/CIF-dictionaries/cif_core.dic dictionary named
'cif_core.dic' version 2.4.2 from 2011-04-26.

Automatic conversion script
Id: cif_fix_values 1891 2012-01-12 08:04:46Z andrius 
;
_cod_database_code 1512392

loop_
_symmetry_equiv_pos_as_xyz
'x, y, z'
'-x+1/2, -y, z+1/2'
'-x, y+1/2, -z+1/2'
'x+1/2, -y+1/2, -z'

loop_
_atom_site_label
_atom_site_type_symbol
_atom_site_fract_x
_atom_site_fract_y
_atom_site_fract_z
_atom_site_U_iso_or_equiv
_atom_site_adp_type
_atom_site_occupancy
_atom_site_symmetry_multiplicity
_atom_site_calc_flag
_atom_site_refinement_flags
_atom_site_disorder_assembly
_atom_site_disorder_group
C1 C 0.67482(18) 0.54005(13) 0.40003(4) 0.0180(3) Uani 1 1 d . . .
C2 C 0.60093(19) 0.46974(14) 0.35604(5) 0.0200(3) Uani 1 1 d . . .
H2 H 0.697(2) 0.4377(15) 0.3383(5) 0.018(4) Uiso 1 1 d . . .
N2 N 0.52583(16) 0.57548(11) 0.33137(4) 0.0219(3) Uani 1 1 d . . .
C3 C 0.48995(19) 0.67800(13) 0.35762(5) 0.0209(3) Uani 1 1 d . . .
O3 O 0.42666(15) 0.77626(10) 0.34394(4) 0.0283(2) Uani 1 1 d . . .
C4 C 0.54116(19) 0.64724(13) 0.40744(5) 0.0189(3) Uani 1 1 d . . .
H4 H 0.442(2) 0.6074(14) 0.4210(5) 0.017(4) Uiso 1 1 d . . .
C5 C 0.68981(18) 0.45222(12) 0.44181(4) 0.0188(3) Uani 1 1 d . . .
O5 O 0.58150(14) 0.44409(10) 0.47127(3) 0.0260(2) Uani 1 1 d . . .
C6 C 0.8596(2) 0.29390(14) 0.47671(5) 0.0261(3) Uani 1 1 d . . .
H6A H 0.880(2) 0.3386(17) 0.5051(7) 0.035(5) Uiso 1 1 d . . .
H6B H 0.962(3) 0.2422(17) 0.4677(6) 0.031(5) Uiso 1 1 d . . .
H6C H 0.756(3) 0.2391(17) 0.4787(6) 0.030(5) Uiso 1 1 d . . .
O6 O 0.83568(13) 0.38562(9) 0.43982(3) 0.0209(2) Uani 1 1 d . . .
C7 C 0.84515(19) 0.59170(13) 0.38647(5) 0.0202(3) Uani 1 1 d . . .
N7 N 0.97381(17) 0.63181(12) 0.37342(4) 0.0263(3) Uani 1 1 d . . .
C8 C 0.47348(19) 0.36519(13) 0.36671(5) 0.0206(3) Uani 1 1 d . . .
C9 C 0.5358(2) 0.24374(14) 0.37423(5) 0.0237(3) Uani 1 1 d . . .
H9 H 0.659(3) 0.2283(18) 0.3687(6) 0.038(5) Uiso 1 1 d . . .
C10 C 0.4256(2) 0.14573(14) 0.38640(5) 0.0239(3) Uani 1 1 d . . .
H10 H 0.475(3) 0.066(2) 0.3908(7) 0.042(5) Uiso 1 1 d . . .
C11 C 0.24912(19) 0.16895(14) 0.39116(5) 0.0216(3) Uani 1 1 d . . .
O11 O 0.13054(14) 0.08089(10) 0.40409(4) 0.0266(2) Uani 1 1 d . . .
C12 C 0.1846(2) 0.28969(14) 0.38231(5) 0.0240(3) Uani 1 1 d . . .
H12 H 0.063(3) 0.3053(18) 0.3848(6) 0.036(5) Uiso 1 1 d . . .
C13 C 0.2959(2) 0.38652(14) 0.37039(5) 0.0231(3) Uani 1 1 d . . .
H13 H 0.249(2) 0.4721(16) 0.3647(6) 0.022(4) Uiso 1 1 d . . .
C14 C 0.1955(2) -0.04146(15) 0.41632(6) 0.0289(3) Uani 1 1 d . . .
H14A H 0.255(3) -0.0826(18) 0.3904(7) 0.034(5) Uiso 1 1 d . . .
H14B H 0.091(3) -0.0926(17) 0.4252(6) 0.035(5) Uiso 1 1 d . . .
H14C H 0.273(2) -0.0341(16) 0.4420(6) 0.026(4) Uiso 1 1 d . . .
C15 C 0.4947(2) 0.56997(16) 0.28169(5) 0.0271(3) Uani 1 1 d . . .
H15A H 0.423(3) 0.6466(19) 0.2735(7) 0.043(5) Uiso 1 1 d . . .
H15B H 0.428(2) 0.4976(17) 0.2750(6) 0.028(5) Uiso 1 1 d . . .
C16 C 0.6641(2) 0.56455(14) 0.25567(5) 0.0255(3) Uani 1 1 d . A .
C17 C 0.7054(2) 0.46023(15) 0.22909(5) 0.0270(3) Uani 1 1 d . . .
H17 H 0.620(3) 0.3938(18) 0.2246(6) 0.037(5) Uiso 1 1 d . . .
C18 C 0.8648(2) 0.45026(15) 0.20724(5) 0.0293(3) Uani 1 1 d . A .
H18 H 0.900(3) 0.3809(18) 0.1883(7) 0.040(5) Uiso 1 1 d . . .
C19 C 0.9828(2) 0.54675(17) 0.21246(5) 0.0318(4) Uani 1 1 d . . .
Cl19 Cl 1.18779(10) 0.53100(7) 0.18697(2) 0.03811(14) Uani 0.92 1 d PU A 1
ClA9 Cl 1.1682(14) 0.5868(9) 0.1868(4) 0.0501(19) Uani 0.08 1 d PU A 2
C20 C 0.9445(3) 0.65307(18) 0.23796(6) 0.0415(5) Uani 1 1 d . A .
H20 H 1.027(3) 0.7229(19) 0.2388(7) 0.043(5) Uiso 1 1 d . . .
C21 C 0.7848(3) 0.66127(16) 0.25951(6) 0.0373(4) Uani 1 1 d . . .
H21 H 0.758(3) 0.736(2) 0.2776(7) 0.049(6) Uiso 1 1 d . . .
C22 C 0.59772(18) 0.75757(13) 0.43642(5) 0.0186(3) Uani 1 1 d . . .
C23 C 0.69551(19) 0.85651(13) 0.41790(5) 0.0215(3) Uani 1 1 d . . .
H23 H 0.728(2) 0.8543(16) 0.3859(6) 0.024(4) Uiso 1 1 d . . .
C24 C 0.74469(19) 0.95754(14) 0.44538(5) 0.0235(3) Uani 1 1 d . . .
H24 H 0.818(2) 1.0273(17) 0.4324(6) 0.034(5) Uiso 1 1 d . . .
C25 C 0.69715(19) 0.96118(14) 0.49155(5) 0.0235(3) Uani 1 1 d . . .
H25 H 0.735(2) 1.0308(17) 0.5091(6) 0.030(4) Uiso 1 1 d . . .
C26 C 0.6015(2) 0.86319(14) 0.51030(5) 0.0237(3) Uani 1 1 d . . .
H26 H 0.569(2) 0.8638(15) 0.5429(6) 0.025(4) Uiso 1 1 d . . .
C27 C 0.55177(19) 0.76184(13) 0.48283(5) 0.0203(3) Uani 1 1 d . . .
H27 H 0.487(2) 0.6934(14) 0.4967(5) 0.015(4) Uiso 1 1 d . . .

loop_
_atom_site_aniso_label
_atom_site_aniso_U_11
_atom_site_aniso_U_22
_atom_site_aniso_U_33
_atom_site_aniso_U_23
_atom_site_aniso_U_13
_atom_site_aniso_U_12
C1 0.0189(6) 0.0171(6) 0.0181(6) 0.0003(5) 0.0002(5) 0.0030(6)
C2 0.0223(7) 0.0201(6) 0.0174(6) -0.0003(5) -0.0006(5) 0.0033(6)
N2 0.0264(6) 0.0216(6) 0.0176(5) 0.0006(5) -0.0027(5) 0.0042(5)
C3 0.0205(7) 0.0227(7) 0.0194(7) 0.0009(5) -0.0003(5) 0.0019(6)
O3 0.0359(6) 0.0252(5) 0.0239(5) 0.0030(4) -0.0038(5) 0.0094(5)
C4 0.0195(7) 0.0186(6) 0.0186(6) 0.0023(5) 0.0018(5) 0.0032(6)
C5 0.0206(6) 0.0166(6) 0.0191(6) -0.0004(5) -0.0010(6) 0.0019(6)
O5 0.0280(6) 0.0256(5) 0.0245(5) 0.0053(4) 0.0072(4) 0.0059(4)
C6 0.0316(9) 0.0208(7) 0.0258(7) 0.0069(6) -0.0003(6) 0.0058(7)
O6 0.0215(5) 0.0208(5) 0.0205(5) 0.0044(4) 0.0003(4) 0.0044(4)
C7 0.0232(7) 0.0200(6) 0.0172(6) 0.0008(5) -0.0005(5) 0.0053(6)
N7 0.0243(6) 0.0293(7) 0.0252(6) 0.0036(5) 0.0012(5) 0.0007(6)
C8 0.0222(7) 0.0207(7) 0.0188(6) -0.0037(5) -0.0022(5) 0.0010(6)
C9 0.0187(7) 0.0213(7) 0.0311(8) -0.0057(6) -0.0016(6) 0.0034(6)
C10 0.0226(7) 0.0201(7) 0.0290(8) -0.0023(6) -0.0026(6) 0.0049(6)
C11 0.0222(7) 0.0240(7) 0.0186(7) -0.0005(6) 0.0010(5) 0.0008(6)
O11 0.0231(5) 0.0238(5) 0.0329(6) 0.0039(4) 0.0044(4) 0.0012(4)
C12 0.0188(7) 0.0262(7) 0.0271(7) -0.0002(6) 0.0021(6) 0.0045(6)
C13 0.0234(7) 0.0217(7) 0.0243(7) 0.0012(6) -0.0005(6) 0.0063(6)
C14 0.0305(8) 0.0234(7) 0.0327(8) 0.0029(7) 0.0035(7) 0.0029(7)
C15 0.0347(9) 0.0284(8) 0.0183(7) -0.0015(6) -0.0063(6) 0.0018(7)
C16 0.0368(8) 0.0248(7) 0.0151(6) 0.0022(6) -0.0023(6) -0.0020(6)
C17 0.0381(9) 0.0251(7) 0.0178(6) -0.0021(6) -0.0039(6) -0.0050(7)
C18 0.0428(9) 0.0264(8) 0.0186(6) -0.0026(6) -0.0002(6) -0.0020(7)
C19 0.0396(9) 0.0396(9) 0.0162(6) 0.0001(6) 0.0027(6) -0.0080(8)
Cl19 0.0392(3) 0.0515(4) 0.0237(2) -0.0052(3) 0.0066(2) -0.0085(3)
ClA9 0.050(4) 0.059(4) 0.042(3) 0.004(4) 0.010(3) -0.004(4)
C20 0.0557(12) 0.0370(9) 0.0318(9) -0.0068(7) 0.0092(8) -0.0210(9)
C21 0.0576(12) 0.0258(8) 0.0286(8) -0.0081(7) 0.0084(8) -0.0105(8)
C22 0.0173(6) 0.0180(6) 0.0205(6) 0.0015(5) -0.0004(5) 0.0044(5)
C23 0.0231(7) 0.0201(6) 0.0212(7) 0.0035(5) 0.0035(6) 0.0044(6)
C24 0.0202(7) 0.0178(6) 0.0324(7) 0.0026(6) 0.0017(6) 0.0006(6)
C25 0.0211(7) 0.0193(6) 0.0302(7) -0.0046(6) -0.0032(6) 0.0023(6)
C26 0.0230(7) 0.0261(7) 0.0219(7) -0.0024(6) 0.0013(6) 0.0024(6)
C27 0.0190(7) 0.0206(6) 0.0214(7) 0.0019(5) 0.0016(5) 0.0010(6)

loop_
_atom_type_symbol
_atom_type_description
_atom_type_scat_dispersion_real
_atom_type_scat_dispersion_imag
_atom_type_scat_source
C C 0.0033 0.0016 'International Tables Vol C Tables 4.2.6.8 and 6.1.1.4'
H H 0.0000 0.0000 'International Tables Vol C Tables 4.2.6.8 and 6.1.1.4'
N N 0.0061 0.0033 'International Tables Vol C Tables 4.2.6.8 and 6.1.1.4'
O O 0.0106 0.0060 'International Tables Vol C Tables 4.2.6.8 and 6.1.1.4'
Cl Cl 0.1484 0.1585 'International Tables Vol C Tables 4.2.6.8 and 6.1.1.4'

loop_
_geom_angle_atom_site_label_1
_geom_angle_atom_site_label_2
_geom_angle_atom_site_label_3
_geom_angle
C7 C1 C5 111.63(11)
C7 C1 C4 110.92(11)
C5 C1 C4 112.73(11)
C7 C1 C2 106.30(11)
C5 C1 C2 112.18(11)
C4 C1 C2 102.55(11)
N2 C2 C8 114.03(12)
N2 C2 C1 100.19(11)
C8 C2 C1 114.48(11)
N2 C2 H2 108.5(9)
C8 C2 H2 110.5(9)
C1 C2 H2 108.5(9)
C3 N2 C2 115.13(11)
C3 N2 C15 123.48(12)
C2 N2 C15 121.38(12)
O3 C3 N2 125.84(13)
O3 C3 C4 126.35(13)
N2 C3 C4 107.80(11)
C22 C4 C3 115.81(11)
C22 C4 C1 117.03(12)
C3 C4 C1 101.36(11)
C22 C4 H4 110.2(9)
C3 C4 H4 105.9(9)
C1 C4 H4 105.5(9)
O5 C5 O6 125.67(12)
O5 C5 C1 123.68(12)
O6 C5 C1 110.63(11)
O6 C6 H6A 108.6(11)
O6 C6 H6B 106.0(10)
H6A C6 H6B 111.5(15)
O6 C6 H6C 109.5(11)
H6A C6 H6C 111.7(15)
H6B C6 H6C 109.3(15)
C5 O6 C6 115.43(11)
N7 C7 C1 176.10(14)
C9 C8 C13 118.57(14)
C9 C8 C2 119.01(13)
C13 C8 C2 122.40(13)
C10 C9 C8 121.36(14)
C10 C9 H9 120.8(12)
C8 C9 H9 117.7(12)
C9 C10 C11 119.51(14)
C9 C10 H10 117.4(13)
C11 C10 H10 123.1(13)
O11 C11 C10 124.37(14)
O11 C11 C12 116.10(13)
C10 C11 C12 119.53(14)
C11 O11 C14 116.99(12)
C13 C12 C11 120.35(14)
C13 C12 H12 120.0(12)
C11 C12 H12 119.7(12)
C12 C13 C8 120.64(14)
C12 C13 H13 119.9(10)
C8 C13 H13 119.5(10)
O11 C14 H14A 112.1(11)
O11 C14 H14B 105.7(11)
H14A C14 H14B 109.4(15)
O11 C14 H14C 109.7(11)
H14A C14 H14C 109.7(15)
H14B C14 H14C 110.2(15)
N2 C15 C16 110.57(13)
N2 C15 H15A 106.8(12)
C16 C15 H15A 112.9(12)
N2 C15 H15B 108.9(11)
C16 C15 H15B 109.9(11)
H15A C15 H15B 107.6(15)
C17 C16 C21 118.65(15)
C17 C16 C15 120.50(14)
C21 C16 C15 120.79(14)
C16 C17 C18 121.26(15)
C16 C17 H17 119.7(11)
C18 C17 H17 119.0(11)
C19 C18 C17 118.62(15)
C19 C18 H18 116.6(12)
C17 C18 H18 124.8(12)
C18 C19 C20 121.58(16)
C18 C19 ClA9 135.0(4)
C20 C19 ClA9 102.4(4)
C18 C19 Cl19 118.62(13)
C20 C19 Cl19 119.79(14)
C19 C20 C21 118.93(16)
C19 C20 H20 119.7(12)
C21 C20 H20 121.3(12)
C20 C21 C16 120.94(16)
C20 C21 H21 118.8(13)
C16 C21 H21 120.3(13)
C27 C22 C23 118.93(13)
C27 C22 C4 119.40(12)
C23 C22 C4 121.67(12)
C24 C23 C22 120.39(13)
C24 C23 H23 120.1(10)
C22 C23 H23 119.5(10)
C23 C24 C25 120.17(14)
C23 C24 H24 120.5(10)
C25 C24 H24 119.3(10)
C26 C25 C24 119.88(14)
C26 C25 H25 122.6(11)
C24 C25 H25 117.5(11)
C25 C26 C27 120.09(14)
C25 C26 H26 120.7(10)
C27 C26 H26 119.2(10)
C26 C27 C22 120.53(14)
C26 C27 H27 119.0(9)
C22 C27 H27 120.5(9)

loop_
_geom_bond_atom_site_label_1
_geom_bond_atom_site_label_2
_geom_bond_distance
C1 C7 1.478(2)
C1 C5 1.5332(18)
C1 C4 1.5510(19)
C1 C2 1.5845(19)
C2 N2 1.4517(18)
C2 C8 1.515(2)
C2 H2 0.965(17)
N2 C3 1.3565(18)
N2 C15 1.4623(18)
C3 O3 1.2180(17)
C3 C4 1.5335(19)
C4 C22 1.506(2)
C4 H4 0.962(16)
C5 O5 1.1989(17)
C5 O6 1.3311(17)
C6 O6 1.4583(16)
C6 H6A 0.96(2)
C6 H6B 0.99(2)
C6 H6C 0.99(2)
C7 N7 1.1452(19)
C8 C9 1.393(2)
C8 C13 1.394(2)
C9 C10 1.390(2)
C9 H9 0.98(2)
C10 C11 1.392(2)
C10 H10 0.94(2)
C11 O11 1.3611(18)
C11 C12 1.398(2)
O11 C14 1.4363(19)
C12 C13 1.383(2)
C12 H12 0.96(2)
C13 H13 0.991(17)
C14 H14A 0.984(19)
C14 H14B 1.01(2)
C14 H14C 0.959(18)
C15 C16 1.512(2)
C15 H15A 1.01(2)
C15 H15B 0.946(18)
C16 C17 1.386(2)
C16 C21 1.391(2)
C17 C18 1.388(2)
C17 H17 0.974(19)
C18 C19 1.379(2)
C18 H18 0.96(2)
C19 C20 1.381(2)
C19 ClA9 1.668(11)
C19 Cl19 1.7550(19)
C20 C21 1.386(3)
C20 H20 0.98(2)
C21 H21 0.97(2)
C22 C27 1.3930(19)
C22 C23 1.400(2)
C23 C24 1.389(2)
C23 H23 0.962(17)
C24 C25 1.389(2)
C24 H24 1.004(19)
C25 C26 1.387(2)
C25 H25 0.943(19)
C26 C27 1.392(2)
C26 H26 0.978(17)
C27 H27 0.970(15)

loop_
_geom_hbond_atom_site_label_D
_geom_hbond_atom_site_label_H
_geom_hbond_atom_site_label_A
_geom_hbond_distance_DH
_geom_hbond_distance_HA
_geom_hbond_distance_DA
_geom_hbond_angle_DHA
_geom_hbond_site_symmetry_A
C14 H14A O3 0.984(19) 2.41(2) 3.367(2) 163.8(15) 1_545

loop_
_geom_torsion_atom_site_label_1
_geom_torsion_atom_site_label_2
_geom_torsion_atom_site_label_3
_geom_torsion_atom_site_label_4
_geom_torsion
C7 C1 C2 N2 -83.19(12)
C5 C1 C2 N2 154.54(11)
C4 C1 C2 N2 33.32(13)
C7 C1 C2 C8 154.37(12)
C5 C1 C2 C8 32.10(16)
C4 C1 C2 C8 -89.12(13)
C8 C2 N2 C3 101.65(14)
C1 C2 N2 C3 -21.10(16)
C8 C2 N2 C15 -79.14(16)
C1 C2 N2 C15 158.11(13)
C2 N2 C3 O3 -179.87(14)
C15 N2 C3 O3 0.9(2)
C2 N2 C3 C4 -0.56(17)
C15 N2 C3 C4 -179.75(13)
O3 C3 C4 C22 -30.4(2)
N2 C3 C4 C22 150.28(13)
O3 C3 C4 C1 -158.16(15)
N2 C3 C4 C1 22.54(15)
C7 C1 C4 C22 -47.70(15)
C5 C1 C4 C22 78.33(15)
C2 C1 C4 C22 -160.83(11)
C7 C1 C4 C3 79.26(13)
C5 C1 C4 C3 -154.72(11)
C2 C1 C4 C3 -33.88(13)
C7 C1 C5 O5 144.88(14)
C4 C1 C5 O5 19.24(19)
C2 C1 C5 O5 -95.93(16)
C7 C1 C5 O6 -36.69(15)
C4 C1 C5 O6 -162.34(11)
C2 C1 C5 O6 82.50(14)
O5 C5 O6 C6 1.4(2)
C1 C5 O6 C6 -177.01(11)
N2 C2 C8 C9 156.58(13)
C1 C2 C8 C9 -88.85(16)
N2 C2 C8 C13 -25.01(19)
C1 C2 C8 C13 89.56(17)
C13 C8 C9 C10 -1.7(2)
C2 C8 C9 C10 176.73(13)
C8 C9 C10 C11 0.1(2)
C9 C10 C11 O11 -178.19(13)
C9 C10 C11 C12 1.9(2)
C10 C11 O11 C14 4.1(2)
C12 C11 O11 C14 -175.96(13)
O11 C11 C12 C13 177.92(13)
C10 C11 C12 C13 -2.1(2)
C11 C12 C13 C8 0.4(2)
C9 C8 C13 C12 1.5(2)
C2 C8 C13 C12 -176.94(13)
C3 N2 C15 C16 112.11(16)
C2 N2 C15 C16 -67.04(18)
N2 C15 C16 C17 116.81(15)
N2 C15 C16 C21 -60.28(19)
C21 C16 C17 C18 1.1(2)
C15 C16 C17 C18 -176.01(14)
C16 C17 C18 C19 0.1(2)
C17 C18 C19 C20 -1.3(2)
C17 C18 C19 ClA9 -167.5(5)
C17 C18 C19 Cl19 177.20(12)
C18 C19 C20 C21 1.4(3)
ClA9 C19 C20 C21 171.4(4)
Cl19 C19 C20 C21 -177.17(15)
C19 C20 C21 C16 -0.1(3)
C17 C16 C21 C20 -1.1(3)
C15 C16 C21 C20 176.02(16)
C3 C4 C22 C27 142.77(13)
C1 C4 C22 C27 -97.72(15)
C3 C4 C22 C23 -37.15(19)
C1 C4 C22 C23 82.35(16)
C27 C22 C23 C24 -0.4(2)
C4 C22 C23 C24 179.50(13)
C22 C23 C24 C25 0.0(2)
C23 C24 C25 C26 0.5(2)
C24 C25 C26 C27 -0.6(2)
C25 C26 C27 C22 0.1(2)
C23 C22 C27 C26 0.4(2)
C4 C22 C27 C26 -179.58(13)
